data_7109990
loop_
_publ_author_name
'Orlando Santoro'
'Alba Collado'
'Alexandra M. Z. Slawin'
'Steven P. Nolan'
'Catherine S. J. Cazin'

_publ_section_title
;
 A general synthetic route to [Cu(X)(NHC)] (NHC = N-heterocyclic carbene,
 X = Cl, Br, I) complexes
;
_journal_name_full Chem.Commun.
_journal_page_first 10483
_journal_paper_doi 10.1039/c3cc45488f
_journal_volume 49
_journal_year 2013
_chemical_formula_moiety 'C21 H25 Cl2 Cu N2'
_chemical_formula_sum 'C21 H25 Cl2 Cu N2'
_chemical_formula_weight 439.89
_space_group_IT_number 14
_symmetry_cell_setting monoclinic
_symmetry_Int_Tables_number 14
_symmetry_space_group_name_Hall '-P 2ybc'
_symmetry_space_group_name_H-M 'P 1 21/c 1'
_atom_sites_solution_hydrogens geom
_atom_sites_solution_primary direct
_atom_sites_solution_secondary difmap
_cell_angle_alpha 90.0000
_cell_angle_beta 100.145(13)
_cell_angle_gamma 90.0000
_cell_formula_units_Z 4
_cell_length_a 8.572(4)
_cell_length_b 15.885(7)
_cell_length_c 15.852(6)
_cell_measurement_reflns_used 4453
_cell_measurement_temperature 93
_cell_measurement_theta_max 25.35
_cell_measurement_theta_min 1.83
_cell_volume 2124.8(16)
_computing_cell_refinement 'CrystalClear-SM Expert 2.0 rc13'
_computing_data_collection 'CrystalClear-SM Expert 2.0 rc13 (Rigaku, 2009)'
_computing_data_reduction 'CrystalClear-SM Expert 2.0 rc13'
_computing_molecular_graphics 'CrystalStructure 4.0'
_computing_publication_material 'CrystalStructure 4.0 (Rigaku, 2010)'
_computing_structure_refinement 'SHELXL97 (Sheldrick, 2008)'
_computing_structure_solution 'DIRDIF99-PATTY (Gould, et al., 1999)'
_diffrn_ambient_temperature 93
_diffrn_detector_area_resol_mean 14.629
_diffrn_measured_fraction_theta_full 0.992
_diffrn_measured_fraction_theta_max 0.988
_diffrn_measurement_device_type 'Rigaku Mercury70'
_diffrn_measurement_method \w
_diffrn_radiation_type 'Mo K\a'
_diffrn_radiation_wavelength 0.71075
_diffrn_reflns_av_R_equivalents 0.0705
_diffrn_reflns_Laue_measured_fraction_full 0.992
_diffrn_reflns_Laue_measured_fraction_max 0.988
_diffrn_reflns_limit_h_max 10
_diffrn_reflns_limit_h_min -10
_diffrn_reflns_limit_k_max 13
_diffrn_reflns_limit_k_min -19
_diffrn_reflns_limit_l_max 19
_diffrn_reflns_limit_l_min -19
_diffrn_reflns_number 13435
_diffrn_reflns_point_group_measured_fraction_full 0.992
_diffrn_reflns_point_group_measured_fraction_max 0.988
_diffrn_reflns_theta_full 25.000
_diffrn_reflns_theta_max 25.370
_diffrn_reflns_theta_min 1.829
_diffrn_standards_number 0
_exptl_absorpt_coefficient_mu 1.286
_exptl_absorpt_correction_T_max 0.938
_exptl_absorpt_correction_T_min 0.762
_exptl_absorpt_correction_type multi-scan
_exptl_absorpt_process_details 'REQAB (Rigaku, 1998)'
_exptl_crystal_colour colorless
_exptl_crystal_density_diffrn 1.375
_exptl_crystal_density_method 'not measured'
_exptl_crystal_description prism
_exptl_crystal_F_000 912.00
_exptl_crystal_size_max 0.100
_exptl_crystal_size_mid 0.100
_exptl_crystal_size_min 0.050
_refine_diff_density_max 0.600
_refine_diff_density_min -1.190
_refine_ls_extinction_method none
_refine_ls_goodness_of_fit_ref 1.077
_refine_ls_hydrogen_treatment constr
_refine_ls_number_parameters 235
_refine_ls_number_reflns 3856
_refine_ls_number_restraints 0
_refine_ls_R_factor_gt 0.1122
_refine_ls_shift/su_max 0.000
_refine_ls_structure_factor_coef Fsqd
_refine_ls_weighting_details 'w = 1/[\s^2^(Fo^2^)+(0.1866P)^2^+4.2574P] where P=(Fo^2^+2Fc^2^)/3'
_refine_ls_weighting_scheme calc
_refine_ls_wR_factor_ref 0.3803
_reflns_number_gt 2022
_reflns_number_total 3856
_reflns_threshold_expression F^2^>2.0\s(F^2^)
_cod_data_source_file c3cc45488f.txt
_cod_data_source_block 3c
_cod_original_cell_volume 2124.9(15)
_cod_database_code 7109990

loop_
_symmetry_equiv_pos_site_id
_symmetry_equiv_pos_as_xyz
1 +X,+Y,+Z
2 -X,1/2+Y,1/2-Z
3 -X,-Y,-Z
4 +X,1/2-Y,1/2+Z

loop_
_atom_site_label
_atom_site_type_symbol
_atom_site_fract_x
_atom_site_fract_y
_atom_site_fract_z
_atom_site_U_iso_or_equiv
_atom_site_adp_type
_atom_site_occupancy
_atom_site_symmetry_multiplicity
_atom_site_calc_flag
_atom_site_refinement_flags
Cu1 Cu 0.6823(2) 0.51584(10) 0.29333(11) 0.1002(8) Uani 1.0 4 d .
Cl1 Cl 0.8777(5) 0.51985(19) 0.3895(3) 0.1029(12) Uani 1.0 4 d .
Cl2 Cl 0.4992(4) 0.52977(19) 0.19410(19) 0.0943(11) Uani 1.0 4 d .
N2 N 0.6590(8) 0.7003(4) 0.7295(4) 0.0423(16) Uani 1.0 4 d .
N5 N 0.7896(7) 0.6878(4) 0.8580(4) 0.0387(15) Uani 1.0 4 d .
C1 C 0.7043(8) 0.6455(5) 0.7920(5) 0.0397(18) Uani 1.0 4 d .
C3 C 0.7103(12) 0.7793(5) 0.7553(6) 0.059(3) Uani 1.0 4 d .
C4 C 0.7942(12) 0.7719(6) 0.8377(6) 0.062(3) Uani 1.0 4 d .
C6 C 0.5688(9) 0.6776(5) 0.6449(5) 0.0389(18) Uani 1.0 4 d .
C7 C 0.4050(9) 0.6855(5) 0.6314(5) 0.0450(19) Uani 1.0 4 d .
C8 C 0.3263(10) 0.6608(6) 0.5514(5) 0.049(2) Uani 1.0 4 d .
C9 C 0.4028(10) 0.6294(5) 0.4892(5) 0.046(2) Uani 1.0 4 d .
C10 C 0.5658(11) 0.6241(5) 0.5063(5) 0.052(3) Uani 1.0 4 d .
C11 C 0.6547(9) 0.6488(5) 0.5850(5) 0.0435(19) Uani 1.0 4 d .
C12 C 0.3192(11) 0.7173(7) 0.7004(5) 0.063(3) Uani 1.0 4 d .
C13 C 0.3100(11) 0.5995(6) 0.4050(5) 0.062(3) Uani 1.0 4 d .
C14 C 0.8312(10) 0.6441(7) 0.6012(6) 0.064(3) Uani 1.0 4 d .
C15 C 0.8574(9) 0.6513(5) 0.9398(5) 0.0383(17) Uani 1.0 4 d .
C16 C 1.0202(9) 0.6415(5) 0.9598(5) 0.0408(18) Uani 1.0 4 d .
C17 C 1.0808(10) 0.6107(6) 1.0394(5) 0.052(3) Uani 1.0 4 d .
C18 C 0.9881(10) 0.5891(5) 1.0980(5) 0.049(2) Uani 1.0 4 d .
C19 C 0.8260(10) 0.5961(6) 1.0756(5) 0.047(2) Uani 1.0 4 d .
C20 C 0.7565(9) 0.6289(5) 0.9964(5) 0.0401(18) Uani 1.0 4 d .
C21 C 1.1297(10) 0.6623(7) 0.8975(5) 0.062(3) Uani 1.0 4 d .
C22 C 1.0591(12) 0.5545(7) 1.1858(5) 0.065(3) Uani 1.0 4 d .
C23 C 0.5790(10) 0.6397(6) 0.9731(5) 0.051(2) Uani 1.0 4 d .
H1 H 0.6808 0.5870 0.7904 0.0477 Uiso 1.0 4 calc R
H3 H 0.6916 0.8296 0.7227 0.0706 Uiso 1.0 4 calc R
H4 H 0.8447 0.8158 0.8730 0.0746 Uiso 1.0 4 calc R
H8 H 0.2141 0.6658 0.5390 0.0585 Uiso 1.0 4 calc R
H10 H 0.6196 0.6030 0.4632 0.0621 Uiso 1.0 4 calc R
H12A H 0.3556 0.7744 0.7171 0.0761 Uiso 1.0 4 calc R
H12B H 0.3413 0.6800 0.7503 0.0761 Uiso 1.0 4 calc R
H12C H 0.2049 0.7182 0.6785 0.0761 Uiso 1.0 4 calc R
H13A H 0.2458 0.6459 0.3768 0.0741 Uiso 1.0 4 calc R
H13B H 0.2405 0.5530 0.4153 0.0741 Uiso 1.0 4 calc R
H13C H 0.3834 0.5799 0.3682 0.0741 Uiso 1.0 4 calc R
H14A H 0.8670 0.6075 0.6506 0.0763 Uiso 1.0 4 calc R
H14B H 0.8753 0.7006 0.6132 0.0763 Uiso 1.0 4 calc R
H14C H 0.8671 0.6210 0.5506 0.0763 Uiso 1.0 4 calc R
H17 H 1.1923 0.6039 1.0547 0.0622 Uiso 1.0 4 calc R
H19 H 0.7606 0.5783 1.1147 0.0561 Uiso 1.0 4 calc R
H21A H 1.1863 0.6113 0.8853 0.0740 Uiso 1.0 4 calc R
H21B H 1.2064 0.7050 0.9227 0.0740 Uiso 1.0 4 calc R
H21C H 1.0674 0.6839 0.8441 0.0740 Uiso 1.0 4 calc R
H22A H 1.1330 0.5957 1.2166 0.0781 Uiso 1.0 4 calc R
H22B H 1.1157 0.5020 1.1791 0.0781 Uiso 1.0 4 calc R
H22C H 0.9741 0.5434 1.2184 0.0781 Uiso 1.0 4 calc R
H23A H 0.5389 0.6068 0.9215 0.0608 Uiso 1.0 4 calc R
H23B H 0.5539 0.6993 0.9621 0.0608 Uiso 1.0 4 calc R
H23C H 0.5290 0.6200 1.0205 0.0608 Uiso 1.0 4 calc R

loop_
_atom_site_aniso_label
_atom_site_aniso_U_11
_atom_site_aniso_U_22
_atom_site_aniso_U_33
_atom_site_aniso_U_12
_atom_site_aniso_U_13
_atom_site_aniso_U_23
Cu1 0.1140(15) 0.0667(12) 0.1359(16) -0.0125(8) 0.0658(12) -0.0111(9)
Cl1 0.111(3) 0.063(2) 0.150(3) 0.0182(16) 0.066(3) 0.0184(17)
Cl2 0.111(3) 0.078(2) 0.109(3) -0.0529(17) 0.0603(19) -0.0264(16)
N2 0.051(4) 0.036(4) 0.040(4) 0.003(3) 0.009(3) 0.009(3)
N5 0.046(4) 0.036(4) 0.034(4) 0.000(3) 0.008(3) -0.001(3)
C1 0.040(4) 0.036(5) 0.044(4) 0.004(4) 0.009(4) 0.008(4)
C3 0.089(7) 0.033(5) 0.055(5) -0.003(5) 0.013(5) 0.006(4)
C4 0.089(7) 0.037(5) 0.057(6) -0.013(5) 0.003(5) -0.002(4)
C6 0.045(5) 0.033(4) 0.038(4) 0.007(4) 0.004(4) 0.009(4)
C7 0.050(5) 0.046(5) 0.043(5) 0.005(4) 0.020(4) 0.015(4)
C8 0.047(5) 0.054(6) 0.044(5) -0.003(4) 0.004(4) 0.015(4)
C9 0.048(5) 0.043(5) 0.044(5) 0.003(4) 0.004(4) 0.003(4)
C10 0.074(6) 0.041(5) 0.043(5) 0.013(4) 0.018(5) -0.000(4)
C11 0.052(5) 0.038(5) 0.041(5) 0.008(4) 0.009(4) 0.004(4)
C12 0.056(6) 0.083(8) 0.057(6) 0.011(5) 0.026(5) 0.008(5)
C13 0.062(6) 0.062(6) 0.054(6) 0.000(5) -0.009(5) -0.006(5)
C14 0.050(5) 0.068(7) 0.075(6) 0.008(5) 0.015(5) -0.005(5)
C15 0.041(4) 0.037(4) 0.037(4) 0.000(4) 0.008(4) -0.004(4)
C16 0.038(4) 0.045(5) 0.038(4) -0.008(4) 0.004(4) -0.001(4)
C17 0.038(5) 0.059(6) 0.058(5) -0.007(4) 0.004(4) -0.009(5)
C18 0.062(6) 0.047(5) 0.037(5) -0.001(4) 0.006(4) -0.000(4)
C19 0.048(5) 0.060(6) 0.032(4) 0.001(4) 0.006(4) -0.008(4)
C20 0.036(4) 0.038(5) 0.045(5) -0.002(4) 0.003(4) -0.007(4)
C21 0.052(5) 0.079(7) 0.057(5) -0.013(5) 0.018(5) 0.001(5)
C22 0.077(7) 0.075(7) 0.040(5) 0.011(6) 0.001(5) 0.018(5)
C23 0.057(5) 0.059(6) 0.038(4) 0.010(4) 0.015(4) -0.004(4)

loop_
_atom_type_symbol
_atom_type_description
_atom_type_scat_dispersion_real
_atom_type_scat_dispersion_imag
_atom_type_scat_source
C C 0.0033 0.0016
;
International Tables for Crystallography
(1992, Vol. C, Tables 4.2.6.8 and 6.1.1.4)
;
H H 0.0000 0.0000
;
International Tables for Crystallography
(1992, Vol. C, Table 6.1.1.4)
;
Cl Cl 0.1484 0.1585
;
International Tables for Crystallography
(1992, Vol. C, Tables 4.2.6.8 and 6.1.1.4)
;
Cu Cu 0.3201 1.2651
;
International Tables for Crystallography
(1992, Vol. C, Tables 4.2.6.8 and 6.1.1.4)
;
N N 0.0061 0.0033
;
International Tables for Crystallography
(1992, Vol. C, Tables 4.2.6.8 and 6.1.1.4)
;

loop_
_geom_angle_atom_site_label_1
_geom_angle_atom_site_label_2
_geom_angle_atom_site_label_3
_geom_angle
_geom_angle_publ_flag
Cl1 Cu1 Cl2 171.32(16) yes
C1 N2 C3 110.1(6) yes
C1 N2 C6 124.0(6) yes
C3 N2 C6 126.0(6) yes
C1 N5 C4 109.6(6) yes
C1 N5 C15 125.1(6) yes
C4 N5 C15 125.2(6) yes
N2 C1 N5 107.5(7) yes
N2 C3 C4 106.9(7) yes
N5 C4 C3 105.8(7) yes
N2 C6 C7 118.3(7) yes
N2 C6 C11 116.8(7) yes
C7 C6 C11 124.9(7) yes
C6 C7 C8 115.6(8) yes
C6 C7 C12 121.9(7) yes
C8 C7 C12 122.5(7) yes
C7 C8 C9 123.0(8) yes
C8 C9 C10 118.5(7) yes
C8 C9 C13 120.5(8) yes
C10 C9 C13 121.0(8) yes
C9 C10 C11 122.2(8) yes
C6 C11 C10 115.8(8) yes
C6 C11 C14 123.1(7) yes
C10 C11 C14 121.1(8) yes
N5 C15 C16 118.7(7) yes
N5 C15 C20 118.8(6) yes
C16 C15 C20 122.6(7) yes
C15 C16 C17 117.1(7) yes
C15 C16 C21 122.9(7) yes
C17 C16 C21 120.1(7) yes
C16 C17 C18 123.0(8) yes
C17 C18 C19 119.0(7) yes
C17 C18 C22 121.7(8) yes
C19 C18 C22 119.2(8) yes
C18 C19 C20 121.0(8) yes
C15 C20 C19 117.3(7) yes
C15 C20 C23 121.6(7) yes
C19 C20 C23 121.0(7) yes
N2 C1 H1 126.234 no
N5 C1 H1 126.235 no
N2 C3 H3 126.527 no
C4 C3 H3 126.530 no
N5 C4 H4 127.101 no
C3 C4 H4 127.093 no
C7 C8 H8 118.503 no
C9 C8 H8 118.487 no
C9 C10 H10 118.905 no
C11 C10 H10 118.893 no
C7 C12 H12A 109.467 no
C7 C12 H12B 109.475 no
C7 C12 H12C 109.472 no
H12A C12 H12B 109.476 no
H12A C12 H12C 109.466 no
H12B C12 H12C 109.471 no
C9 C13 H13A 109.465 no
C9 C13 H13B 109.468 no
C9 C13 H13C 109.470 no
H13A C13 H13B 109.476 no
H13A C13 H13C 109.474 no
H13B C13 H13C 109.473 no
C11 C14 H14A 109.469 no
C11 C14 H14B 109.469 no
C11 C14 H14C 109.476 no
H14A C14 H14B 109.465 no
H14A C14 H14C 109.475 no
H14B C14 H14C 109.473 no
C16 C17 H17 118.521 no
C18 C17 H17 118.502 no
C18 C19 H19 119.511 no
C20 C19 H19 119.502 no
C16 C21 H21A 109.483 no
C16 C21 H21B 109.469 no
C16 C21 H21C 109.474 no
H21A C21 H21B 109.468 no
H21A C21 H21C 109.466 no
H21B C21 H21C 109.467 no
C18 C22 H22A 109.471 no
C18 C22 H22B 109.470 no
C18 C22 H22C 109.470 no
H22A C22 H22B 109.471 no
H22A C22 H22C 109.471 no
H22B C22 H22C 109.475 no
C20 C23 H23A 109.481 no
C20 C23 H23B 109.470 no
C20 C23 H23C 109.468 no
H23A C23 H23B 109.472 no
H23A C23 H23C 109.471 no
H23B C23 H23C 109.465 no

loop_
_geom_bond_atom_site_label_1
_geom_bond_atom_site_label_2
_geom_bond_distance
_geom_bond_publ_flag
Cu1 Cl1 2.057(4) yes
Cu1 Cl2 2.029(4) yes
N2 C1 1.324(9) yes
N2 C3 1.368(10) yes
N2 C6 1.470(9) yes
N5 C1 1.347(9) yes
N5 C4 1.377(11) yes
N5 C15 1.446(9) yes
C3 C4 1.381(12) yes
C6 C7 1.388(11) yes
C6 C11 1.378(11) yes
C7 C8 1.385(10) yes
C7 C12 1.508(12) yes
C8 C9 1.371(12) yes
C9 C10 1.379(12) yes
C9 C13 1.505(11) yes
C10 C11 1.398(10) yes
C11 C14 1.491(12) yes
C15 C16 1.384(10) yes
C15 C20 1.397(11) yes
C16 C17 1.368(11) yes
C16 C21 1.515(12) yes
C17 C18 1.368(13) yes
C18 C19 1.377(12) yes
C18 C22 1.521(11) yes
C19 C20 1.392(10) yes
C20 C23 1.511(11) yes
C1 H1 0.950 no
C3 H3 0.950 no
C4 H4 0.950 no
C8 H8 0.950 no
C10 H10 0.950 no
C12 H12A 0.980 no
C12 H12B 0.980 no
C12 H12C 0.980 no
C13 H13A 0.980 no
C13 H13B 0.980 no
C13 H13C 0.980 no
C14 H14A 0.980 no
C14 H14B 0.980 no
C14 H14C 0.980 no
C17 H17 0.950 no
C19 H19 0.950 no
C21 H21A 0.980 no
C21 H21B 0.980 no
C21 H21C 0.980 no
C22 H22A 0.980 no
C22 H22B 0.980 no
C22 H22C 0.980 no
C23 H23A 0.980 no
C23 H23B 0.980 no
C23 H23C 0.980 no

loop_
_geom_contact_atom_site_label_1
_geom_contact_atom_site_label_2
_geom_contact_distance
_geom_contact_publ_flag
_geom_contact_site_symmetry_2
N2 C12 2.881(11) no .
N2 C14 2.858(12) no .
N2 C15 3.553(9) no .
N5 C6 3.574(9) no .
N5 C21 2.901(11) no .
N5 C23 2.886(11) no .
C1 C7 3.341(10) no .
C1 C11 3.233(10) no .
C1 C12 3.552(11) no .
C1 C14 3.389(12) no .
C1 C16 3.447(9) no .
C1 C20 3.203(10) no .
C1 C23 3.239(11) no .
C3 C7 3.333(11) no .
C3 C11 3.370(11) no .
C3 C12 3.455(13) no .
C3 C14 3.541(14) no .
C4 C16 3.236(11) no .
C4 C20 3.448(12) no .
C4 C21 3.353(13) no .
C6 C9 2.733(10) no .
C7 C10 2.783(12) no .
C8 C11 2.778(12) no .
C15 C18 2.743(10) no .
C16 C19 2.781(12) no .
C17 C20 2.758(11) no .
Cu1 C3 3.326(9) no 4_564
Cu1 C4 3.542(9) no 4_564
Cu1 C7 3.540(8) no 3_666
Cl1 C4 3.452(10) no 4_564
Cl1 C8 3.571(9) no 3_666
Cl1 C14 3.592(10) no 3_766
Cl2 C1 3.313(9) no 3_666
Cl2 C3 3.577(9) no 4_564
C1 Cl2 3.313(9) no 3_666
C3 Cu1 3.326(9) no 4_565
C3 Cl2 3.577(9) no 4_565
C4 Cu1 3.542(9) no 4_565
C4 Cl1 3.452(10) no 4_565
C7 Cu1 3.540(8) no 3_666
C8 Cl1 3.571(9) no 3_666
C14 Cl1 3.592(10) no 3_766
N2 H4 3.1309 no .
N2 H12A 2.8300 no .
N2 H12B 2.8188 no .
N2 H14A 2.7748 no .
N2 H14B 2.8365 no .
N5 H3 3.1225 no .
N5 H21A 3.5649 no .
N5 H21B 3.5495 no .
N5 H21C 2.4309 no .
N5 H23A 2.8370 no .
N5 H23B 2.8296 no .
C1 H3 3.1193 no .
C1 H4 3.1428 no .
C1 H12B 3.1133 no .
C1 H14A 2.9035 no .
C1 H14B 3.5238 no .
C1 H21C 3.1368 no .
C1 H23A 2.7623 no .
C1 H23B 3.2992 no .
C3 H1 3.1231 no .
C3 H12A 2.9946 no .
C3 H12B 3.5225 no .
C3 H14A 3.5760 no .
C3 H14B 3.1246 no .
C3 H21C 3.4833 no .
C4 H1 3.1429 no .
C4 H21C 2.7142 no .
C4 H23B 3.3003 no .
C6 H1 2.7447 no .
C6 H3 2.8289 no .
C6 H8 3.2088 no .
C6 H10 3.2144 no .
C6 H12A 2.7841 no .
C6 H12B 2.7824 no .
C6 H12C 3.3188 no .
C6 H14A 2.7752 no .
C6 H14B 2.7857 no .
C6 H14C 3.3060 no .
C7 H1 3.5064 no .
C7 H3 3.4807 no .
C8 H10 3.2179 no .
C8 H12A 3.1607 no .
C8 H12B 3.1482 no .
C8 H12C 2.5914 no .
C8 H13A 2.7428 no .
C8 H13B 2.7519 no .
C8 H13C 3.2894 no .
C10 H8 3.2164 no .
C10 H13A 3.1427 no .
C10 H13B 3.1179 no .
C10 H13C 2.5544 no .
C10 H14A 3.1448 no .
C10 H14B 3.1309 no .
C10 H14C 2.5549 no .
C11 H1 3.3706 no .
C11 H3 3.5876 no .
C12 H8 2.6854 no .
C13 H8 2.6299 no .
C13 H10 2.6524 no .
C14 H1 3.5834 no .
C14 H10 2.6652 no .
C15 H1 2.7712 no .
C15 H4 2.8159 no .
C15 H17 3.2063 no .
C15 H19 3.2449 no .
C15 H21A 3.1557 no .
C15 H21B 3.1688 no .
C15 H21C 2.6034 no .
C15 H23A 2.7853 no .
C15 H23B 2.7920 no .
C15 H23C 3.3275 no .
C16 H4 3.3310 no .
C17 H19 3.2220 no .
C17 H21A 2.7496 no .
C17 H21B 2.7445 no .
C17 H21C 3.2903 no .
C17 H22A 2.7755 no .
C17 H22B 2.7820 no .
C17 H22C 3.3086 no .
C19 H17 3.2176 no .
C19 H22A 3.1387 no .
C19 H22B 3.1078 no .
C19 H22C 2.5353 no .
C19 H23A 3.1514 no .
C19 H23B 3.1444 no .
C19 H23C 2.5697 no .
C20 H1 3.2825 no .
C21 H4 3.4259 no .
C21 H17 2.6241 no .
C22 H17 2.6610 no .
C22 H19 2.6351 no .
C23 H1 3.2760 no .
C23 H19 2.6807 no .
H1 H12B 3.2256 no .
H1 H14A 2.9684 no .
H1 H23A 2.6049 no .
H1 H23B 3.5788 no .
H3 H4 2.5191 no .
H3 H12A 2.9978 no .
H3 H14B 3.2645 no .
H4 H21B 3.5310 no .
H4 H21C 2.9250 no .
H4 H23B 3.5879 no .
H8 H12A 3.3481 no .
H8 H12B 3.3423 no .
H8 H12C 2.3771 no .
H8 H13A 2.6530 no .
H8 H13B 2.6963 no .
H8 H13C 3.5610 no .
H10 H13A 3.3257 no .
H10 H13B 3.3018 no .
H10 H13C 2.3300 no .
H10 H14A 3.3332 no .
H10 H14B 3.3201 no .
H10 H14C 2.3383 no .
H12B H23A 3.1573 no .
H12B H23B 3.5395 no .
H14A H21C 3.4598 no .
H17 H21A 2.6786 no .
H17 H21B 2.6576 no .
H17 H21C 3.5561 no .
H17 H22A 2.7057 no .
H17 H22B 2.7200 no .
H17 H22C 3.5875 no .
H19 H22A 3.3259 no .
H19 H22B 3.2685 no .
H19 H22C 2.3022 no .
H19 H23A 3.3387 no .
H19 H23B 3.3439 no .
H19 H23C 2.3591 no .
Cu1 H1 3.5585 no 3_666
Cu1 H3 2.7052 no 4_564
Cu1 H4 3.1723 no 4_564
Cu1 H10 3.1578 no .
Cu1 H12B 3.1860 no 3_666
Cu1 H13C 3.1757 no .
Cu1 H19 3.1811 no 1_554
Cu1 H22C 2.9846 no 1_554
Cl1 H4 2.6333 no 4_564
Cl1 H8 3.3041 no 3_666
Cl1 H10 2.9864 no .
Cl1 H13B 3.1092 no 1_655
Cl1 H14A 3.1271 no 3_766
Cl1 H14C 3.0330 no .
Cl1 H14C 3.1569 no 3_766
Cl1 H22C 2.9946 no 1_554
Cl2 H1 2.4525 no 3_666
Cl2 H3 2.7662 no 4_564
Cl2 H12A 3.3891 no 4_564
Cl2 H13C 3.1949 no .
Cl2 H17 3.3384 no 1_454
Cl2 H19 2.8617 no 1_554
Cl2 H22A 3.3869 no 1_454
Cl2 H22B 3.2834 no 1_454
Cl2 H23A 2.8214 no 3_666
Cl2 H23C 3.1527 no 1_554
N5 H22B 3.2036 no 3_767
C1 H22B 2.7988 no 3_767
C3 H19 3.2571 no 4_564
C4 H10 3.3461 no 4_565
C6 H23B 3.4806 no 4_564
C8 H21B 3.0036 no 4_464
C8 H23B 3.4240 no 4_564
C9 H21B 3.1988 no 4_464
C9 H23B 3.0758 no 4_564
C10 H4 3.5879 no 4_564
C10 H13B 3.3904 no 3_666
C10 H23B 2.8884 no 4_564
C11 H13B 3.3293 no 3_666
C11 H23B 3.1265 no 4_564
C12 H21C 3.4437 no 1_455
C12 H22A 3.4021 no 4_464
C13 H21B 3.2556 no 4_464
C13 H22A 3.1035 no 1_454
C14 H12C 3.4305 no 1_655
C14 H13B 3.1922 no 3_666
C15 H14B 3.5998 no 4_565
C15 H22B 3.1126 no 3_767
C16 H22B 3.2402 no 3_767
C17 H12C 3.5442 no 4_665
C18 H14B 3.4979 no 4_565
C18 H21A 3.5464 no 3_767
C19 H3 3.0176 no 4_565
C19 H14B 3.2977 no 4_565
C19 H21A 3.3573 no 3_767
C20 H14B 3.3372 no 4_565
C21 H8 3.5277 no 4_665
C21 H12B 3.2094 no 1_655
C21 H13A 3.2405 no 4_665
C21 H22B 3.4367 no 3_767
C21 H23A 3.5711 no 1_655
C22 H1 3.1418 no 3_767
C22 H13A 3.4822 no 1_656
C22 H21A 3.4347 no 3_767
C23 H21A 3.4379 no 1_455
C23 H21B 3.3196 no 1_455
H1 Cu1 3.5585 no 3_666
H1 Cl2 2.4525 no 3_666
H1 C22 3.1418 no 3_767
H1 H22A 3.3241 no 3_767
H1 H22B 2.2313 no 3_767
H3 Cu1 2.7052 no 4_565
H3 Cl2 2.7662 no 4_565
H3 C19 3.0176 no 4_564
H3 H19 2.4033 no 4_564
H3 H22C 3.1615 no 4_564
H3 H23C 3.3588 no 4_564
H4 Cu1 3.1723 no 4_565
H4 Cl1 2.6333 no 4_565
H4 C10 3.5879 no 4_565
H4 H10 2.8989 no 4_565
H4 H13A 3.4817 no 4_665
H4 H14C 2.9631 no 4_565
H8 Cl1 3.3041 no 3_666
H8 C21 3.5277 no 4_464
H8 H14B 3.3649 no 1_455
H8 H14C 3.0954 no 1_455
H8 H21B 2.7517 no 4_464
H10 Cu1 3.1578 no .
H10 Cl1 2.9864 no .
H10 C4 3.3461 no 4_564
H10 H4 2.8989 no 4_564
H10 H13B 3.2373 no 3_666
H10 H23B 3.1892 no 4_564
H12A Cl2 3.3891 no 4_565
H12A H13A 3.1193 no 4_565
H12A H13C 3.3084 no 4_565
H12A H17 3.3252 no 4_464
H12A H22A 2.8087 no 4_464
H12B Cu1 3.1860 no 3_666
H12B C21 3.2094 no 1_455
H12B H13A 3.5936 no 4_565
H12B H21A 2.9220 no 1_455
H12B H21B 3.1738 no 1_455
H12B H21C 2.9924 no 1_455
H12C C14 3.4305 no 1_455
H12C C17 3.5442 no 4_464
H12C H14A 3.3504 no 1_455
H12C H14B 2.8462 no 1_455
H12C H14C 3.5790 no 1_455
H12C H17 3.4313 no 4_464
H12C H21C 3.1084 no 1_455
H12C H22A 3.0999 no 4_464
H13A C21 3.2405 no 4_464
H13A C22 3.4822 no 1_454
H13A H4 3.4817 no 4_464
H13A H12A 3.1193 no 4_564
H13A H12B 3.5936 no 4_564
H13A H21B 2.5175 no 4_464
H13A H21C 3.1049 no 4_464
H13A H22A 2.6745 no 1_454
H13A H22C 3.5092 no 1_454
H13B Cl1 3.1092 no 1_455
H13B C10 3.3904 no 3_666
H13B C11 3.3293 no 3_666
H13B C14 3.1922 no 3_666
H13B H10 3.2373 no 3_666
H13B H14A 2.8464 no 3_666
H13B H14C 2.9938 no 3_666
H13B H22A 3.1948 no 1_454
H13B H22C 3.5300 no 1_454
H13C Cu1 3.1757 no .
H13C Cl2 3.1949 no .
H13C H12A 3.3084 no 4_564
H13C H22A 2.9377 no 1_454
H14A Cl1 3.1271 no 3_766
H14A H12C 3.3504 no 1_655
H14A H13B 2.8464 no 3_666
H14A H22B 3.1927 no 3_767
H14A H22C 3.3037 no 3_767
H14B C15 3.5998 no 4_564
H14B C18 3.4979 no 4_564
H14B C19 3.2977 no 4_564
H14B C20 3.3372 no 4_564
H14B H8 3.3649 no 1_655
H14B H12C 2.8462 no 1_655
H14C Cl1 3.0330 no .
H14C Cl1 3.1569 no 3_766
H14C H4 2.9631 no 4_564
H14C H8 3.0954 no 1_655
H14C H12C 3.5790 no 1_655
H14C H13B 2.9938 no 3_666
H17 Cl2 3.3384 no 1_656
H17 H12A 3.3252 no 4_665
H17 H12C 3.4313 no 4_665
H17 H23C 3.0397 no 1_655
H19 Cu1 3.1811 no 1_556
H19 Cl2 2.8617 no 1_556
H19 C3 3.2571 no 4_565
H19 H3 2.4033 no 4_565
H19 H21A 3.0459 no 3_767
H21A C18 3.5464 no 3_767
H21A C19 3.3573 no 3_767
H21A C22 3.4347 no 3_767
H21A C23 3.4379 no 1_655
H21A H12B 2.9220 no 1_655
H21A H19 3.0459 no 3_767
H21A H22B 3.1711 no 3_767
H21A H22C 3.1371 no 3_767
H21A H23A 2.9763 no 1_655
H21A H23B 3.4660 no 1_655
H21A H23C 3.3203 no 1_655
H21B C8 3.0036 no 4_665
H21B C9 3.1988 no 4_665
H21B C13 3.2556 no 4_665
H21B C23 3.3196 no 1_655
H21B H8 2.7517 no 4_665
H21B H12B 3.1738 no 1_655
H21B H13A 2.5175 no 4_665
H21B H23A 3.2527 no 1_655
H21B H23B 2.9359 no 1_655
H21B H23C 3.2202 no 1_655
H21C C12 3.4437 no 1_655
H21C H12B 2.9924 no 1_655
H21C H12C 3.1084 no 1_655
H21C H13A 3.1049 no 4_665
H21C H22B 3.3342 no 3_767
H22A Cl2 3.3869 no 1_656
H22A C12 3.4021 no 4_665
H22A C13 3.1035 no 1_656
H22A H1 3.3241 no 3_767
H22A H12A 2.8087 no 4_665
H22A H12C 3.0999 no 4_665
H22A H13A 2.6745 no 1_656
H22A H13B 3.1948 no 1_656
H22A H13C 2.9377 no 1_656
H22B Cl2 3.2834 no 1_656
H22B N5 3.2036 no 3_767
H22B C1 2.7988 no 3_767
H22B C15 3.1126 no 3_767
H22B C16 3.2402 no 3_767
H22B C21 3.4367 no 3_767
H22B H1 2.2313 no 3_767
H22B H14A 3.1927 no 3_767
H22B H21A 3.1711 no 3_767
H22B H21C 3.3342 no 3_767
H22C Cu1 2.9846 no 1_556
H22C Cl1 2.9946 no 1_556
H22C H3 3.1615 no 4_565
H22C H13A 3.5092 no 1_656
H22C H13B 3.5300 no 1_656
H22C H14A 3.3037 no 3_767
H22C H21A 3.1371 no 3_767
H23A Cl2 2.8214 no 3_666
H23A C21 3.5711 no 1_455
H23A H21A 2.9763 no 1_455
H23A H21B 3.2527 no 1_455
H23B C6 3.4806 no 4_565
H23B C8 3.4240 no 4_565
H23B C9 3.0758 no 4_565
H23B C10 2.8884 no 4_565
H23B C11 3.1265 no 4_565
H23B H10 3.1892 no 4_565
H23B H21A 3.4660 no 1_455
H23B H21B 2.9359 no 1_455
H23C Cl2 3.1527 no 1_556
H23C H3 3.3588 no 4_565
H23C H17 3.0397 no 1_455
H23C H21A 3.3203 no 1_455
H23C H21B 3.2202 no 1_455

loop_
_geom_torsion_atom_site_label_1
_geom_torsion_atom_site_label_2
_geom_torsion_atom_site_label_3
_geom_torsion_atom_site_label_4
_geom_torsion
_geom_torsion_publ_flag
C1 N2 C3 C4 1.2(10) no
C3 N2 C1 N5 -1.9(9) no
C1 N2 C6 C7 95.2(9) no
C1 N2 C6 C11 -84.1(9) no
C6 N2 C1 N5 177.3(6) no
C3 N2 C6 C7 -85.8(10) no
C3 N2 C6 C11 95.0(9) no
C6 N2 C3 C4 -178.0(7) no
C1 N5 C4 C3 -1.1(9) no
C4 N5 C1 N2 1.9(9) no
C1 N5 C15 C16 109.0(8) no
C1 N5 C15 C20 -72.3(9) no
C15 N5 C1 N2 178.2(6) no
C4 N5 C15 C16 -75.2(10) no
C4 N5 C15 C20 103.5(9) no
C15 N5 C4 C3 -177.5(6) no
N2 C3 C4 N5 -0.0(11) no
N2 C6 C7 C8 -178.1(6) no
N2 C6 C7 C12 0.6(11) no
N2 C6 C11 C10 177.3(6) no
N2 C6 C11 C14 -3.1(10) no
C7 C6 C11 C10 -1.8(11) no
C7 C6 C11 C14 177.8(7) no
C11 C6 C7 C8 1.0(11) no
C11 C6 C7 C12 179.8(7) no
C6 C7 C8 C9 0.8(12) no
C12 C7 C8 C9 -177.9(8) no
C7 C8 C9 C10 -1.6(12) no
C7 C8 C9 C13 176.8(7) no
C8 C9 C10 C11 0.7(12) no
C13 C9 C10 C11 -177.7(7) no
C9 C10 C11 C6 0.9(11) no
C9 C10 C11 C14 -178.7(7) no
N5 C15 C16 C17 176.8(6) no
N5 C15 C16 C21 -4.0(10) no
N5 C15 C20 C19 -178.2(6) no
N5 C15 C20 C23 1.7(10) no
C16 C15 C20 C19 0.4(11) no
C16 C15 C20 C23 -179.7(6) no
C20 C15 C16 C17 -1.8(11) no
C20 C15 C16 C21 177.4(6) no
C15 C16 C17 C18 0.6(12) no
C21 C16 C17 C18 -178.6(7) no
C16 C17 C18 C19 2.0(13) no
C16 C17 C18 C22 179.7(7) no
C17 C18 C19 C20 -3.5(12) no
C22 C18 C19 C20 178.8(7) no
C18 C19 C20 C15 2.3(11) no
C18 C19 C20 C23 -177.6(7) no
